data_4036913
loop_
_publ_author_name
'Saha, Mrinmoy'
'Li, Xin'
'Collett, Nathan D.'
'Carter, Rich G.'

_publ_section_title
;
 Unified Synthesis of 10-Oxygenated Lycopodium Alkaloids: Impact of
 C10-Stereochemistry on Reactivity.
;
_journal_issue 14
_journal_name_full 'The Journal of organic chemistry'
_journal_page_first 5963
_journal_page_last 5980
_journal_paper_doi 10.1021/acs.joc.6b00900
_journal_volume 81
_journal_year 2016
_chemical_formula_sum 'C22 H30 O6 S'
_chemical_formula_weight 422.52
_space_group_IT_number 19
_space_group_name_Hall 'P 2ac 2ab'
_space_group_name_H-M_alt 'P 21 21 21'
_symmetry_cell_setting orthorhombic
_symmetry_space_group_name_H-M 'P 21 21 21'
_atom_sites_solution_hydrogens difmap
_atom_sites_solution_primary direct
_atom_sites_solution_secondary difmap
_audit_creation_method SHELXLTL
_cell_angle_alpha 90.00
_cell_angle_beta 90.00
_cell_angle_gamma 90.00
_cell_formula_units_Z 4
_cell_length_a 8.4382(13)
_cell_length_b 10.6416(17)
_cell_length_c 23.583(4)
_cell_measurement_reflns_used 9655
_cell_measurement_temperature 173(2)
_cell_measurement_theta_max 27.91
_cell_measurement_theta_min 2.56
_cell_volume 2117.7(6)
_computing_cell_refinement 'Bruker SAINT'
_computing_data_collection 'Bruker SMART'
_computing_data_reduction 'Bruker SAINT'
_computing_molecular_graphics 'Bruker SHELXTL'
_computing_publication_material 'Bruker SHELXTL'
_computing_structure_refinement 'Bruker SHELXTL'
_computing_structure_solution 'Bruker SHELXTL'
_diffrn_ambient_temperature 173(2)
_diffrn_measured_fraction_theta_full 1.000
_diffrn_measured_fraction_theta_max 1.000
_diffrn_measurement_device_type 'Bruker Apex CCD area detector'
_diffrn_measurement_method 'phi and omega scans'
_diffrn_radiation_monochromator graphite
_diffrn_radiation_source 'fine-focus sealed tube'
_diffrn_radiation_type MoK\a
_diffrn_radiation_wavelength 0.71073
_diffrn_reflns_av_R_equivalents 0.0300
_diffrn_reflns_av_sigmaI/netI 0.0220
_diffrn_reflns_limit_h_max 10
_diffrn_reflns_limit_h_min -10
_diffrn_reflns_limit_k_max 13
_diffrn_reflns_limit_k_min -13
_diffrn_reflns_limit_l_max 29
_diffrn_reflns_limit_l_min -30
_diffrn_reflns_number 23853
_diffrn_reflns_theta_full 27.00
_diffrn_reflns_theta_max 27.00
_diffrn_reflns_theta_min 1.73
_exptl_absorpt_coefficient_mu 0.189
_exptl_absorpt_correction_T_max 0.9777
_exptl_absorpt_correction_T_min 0.9301
_exptl_absorpt_correction_type multi-scan
_exptl_absorpt_process_details SADABS
_exptl_crystal_colour colorless
_exptl_crystal_density_diffrn 1.325
_exptl_crystal_density_method 'not measured'
_exptl_crystal_description prizm
_exptl_crystal_F_000 904
_exptl_crystal_size_max 0.39
_exptl_crystal_size_mid 0.14
_exptl_crystal_size_min 0.12
_refine_diff_density_max 0.225
_refine_diff_density_min -0.182
_refine_diff_density_rms 0.036
_refine_ls_abs_structure_details 'Flack H D (1983), Acta Cryst. A39, 876-881'
_refine_ls_abs_structure_Flack 0.04(5)
_refine_ls_extinction_method none
_refine_ls_goodness_of_fit_ref 1.040
_refine_ls_hydrogen_treatment refall
_refine_ls_matrix_type full
_refine_ls_number_parameters 382
_refine_ls_number_reflns 4622
_refine_ls_number_restraints 0
_refine_ls_restrained_S_all 1.040
_refine_ls_R_factor_all 0.0303
_refine_ls_R_factor_gt 0.0288
_refine_ls_shift/su_max 0.001
_refine_ls_shift/su_mean 0.000
_refine_ls_structure_factor_coef Fsqd
_refine_ls_weighting_details 'calc w=1/[\s^2^(Fo^2^)+(0.0448P)^2^+0.2367P] where P=(Fo^2^+2Fc^2^)/3'
_refine_ls_weighting_scheme calc
_refine_ls_wR_factor_gt 0.0722
_refine_ls_wR_factor_ref 0.0732
_reflns_number_gt 4455
_reflns_number_total 4622
_reflns_threshold_expression >2sigma(I)
_cod_data_source_file jo6b00900_si_003.cif
_cod_data_source_block rc61
_cod_depositor_comments
;
The following automatic conversions were performed:

data item '_symmetry_cell_setting' value 'Orthorhombic' was changed
to 'orthorhombic' in accordance with the
/home/saulius/struct/COD-crude-data/automatic-downloads/DataCite-retrospective/ACS/depositions/lib/dictionaries/cif_core.dic
dictionary named 'cif_core.dic' version 2.4.2 last updated on
2011-04-26.

Automatic conversion script
Id: cif_fix_values 6909 2019-04-08 15:41:33Z antanas 
;
_cod_original_sg_symbol_H-M P2(1)2(1)2(1)
_cod_database_code 4036913

loop_
_symmetry_equiv_pos_as_xyz
'x, y, z'
'-x+1/2, -y, z+1/2'
'-x, y+1/2, -z+1/2'
'x+1/2, -y+1/2, -z'

loop_
_atom_site_label
_atom_site_type_symbol
_atom_site_fract_x
_atom_site_fract_y
_atom_site_fract_z
_atom_site_U_iso_or_equiv
_atom_site_adp_type
_atom_site_occupancy
_atom_site_symmetry_multiplicity
_atom_site_calc_flag
S1 S 0.76804(4) 0.55723(3) 0.120245(15) 0.02408(9) Uani 1 1 d
O1 O 0.83386(15) 0.35266(11) 0.04013(5) 0.0384(3) Uani 1 1 d
O2 O 0.89102(14) 0.12285(10) 0.13450(5) 0.0371(3) Uani 1 1 d
O3 O 1.14469(12) 0.10233(11) 0.16289(5) 0.0332(2) Uani 1 1 d
O4 O 0.35725(15) 0.48519(14) 0.24182(5) 0.0485(3) Uani 1 1 d
O5 O 0.65158(13) 0.59148(10) 0.07836(5) 0.0347(3) Uani 1 1 d
O6 O 0.76109(13) 0.61865(9) 0.17473(4) 0.0325(2) Uani 1 1 d
C1 C 0.74640(15) 0.38648(11) 0.13439(5) 0.0200(2) Uani 1 1 d
C2 C 0.73521(17) 0.32418(12) 0.07470(6) 0.0235(3) Uani 1 1 d
C3 C 0.61088(17) 0.22681(14) 0.06234(6) 0.0260(3) Uani 1 1 d
C4 C 0.45941(17) 0.23647(14) 0.09742(6) 0.0278(3) Uani 1 1 d
C5 C 0.50396(17) 0.25369(14) 0.15968(6) 0.0274(3) Uani 1 1 d
C6 C 0.59218(16) 0.37695(14) 0.17093(6) 0.0223(3) Uani 1 1 d
C7 C 0.90004(16) 0.34120(14) 0.16338(6) 0.0230(3) Uani 1 1 d
C8 C 0.90612(18) 0.20439(14) 0.18218(7) 0.0280(3) Uani 1 1 d
C9 C 1.07021(19) 0.17122(17) 0.20678(7) 0.0326(3) Uani 1 1 d
C10 C 1.02135(18) 0.03830(14) 0.13336(7) 0.0308(3) Uani 1 1 d
C11 C 0.9779(3) -0.08226(18) 0.16426(12) 0.0513(5) Uani 1 1 d
C12 C 1.0735(3) 0.0166(3) 0.07343(10) 0.0618(6) Uani 1 1 d
C13 C 0.3532(2) 0.34012(18) 0.07538(8) 0.0368(4) Uani 1 1 d
C14 C 0.61629(18) 0.39416(16) 0.23484(6) 0.0277(3) Uani 1 1 d
C15 C 0.46676(18) 0.43530(15) 0.26590(6) 0.0305(3) Uani 1 1 d
C16 C 0.4664(2) 0.41158(17) 0.32882(7) 0.0373(4) Uani 1 1 d
C17 C 0.95919(17) 0.59010(13) 0.09208(7) 0.0285(3) Uani 1 1 d
C18 C 1.08582(18) 0.60597(15) 0.12917(8) 0.0346(4) Uani 1 1 d
C19 C 1.2329(2) 0.63867(15) 0.10755(9) 0.0448(4) Uani 1 1 d
C20 C 1.2516(2) 0.65798(17) 0.05026(10) 0.0526(5) Uani 1 1 d
C21 C 1.1252(3) 0.6439(2) 0.01352(11) 0.0552(6) Uani 1 1 d
C22 C 0.9767(2) 0.60846(18) 0.03445(8) 0.0422(4) Uani 1 1 d
H3A H 0.662(2) 0.1489(18) 0.0702(7) 0.035(5) Uiso 1 1 d
H3B H 0.590(2) 0.2307(17) 0.0225(8) 0.034(5) Uiso 1 1 d
H4 H 0.400(2) 0.1634(18) 0.0948(7) 0.031(4) Uiso 1 1 d
H5A H 0.410(2) 0.2564(19) 0.1823(9) 0.043(5) Uiso 1 1 d
H5B H 0.5667(19) 0.1816(15) 0.1738(6) 0.018(4) Uiso 1 1 d
H6 H 0.5258(19) 0.4472(17) 0.1577(6) 0.023(4) Uiso 1 1 d
H7A H 0.984(2) 0.3569(16) 0.1383(7) 0.024(4) Uiso 1 1 d
H7B H 0.919(2) 0.3912(16) 0.1949(7) 0.025(4) Uiso 1 1 d
H8 H 0.820(2) 0.1863(17) 0.2082(7) 0.031(4) Uiso 1 1 d
H9A H 1.137(2) 0.246(2) 0.2148(8) 0.045(5) Uiso 1 1 d
H9B H 1.056(2) 0.112(2) 0.2406(9) 0.053(6) Uiso 1 1 d
H11A H 0.905(3) -0.122(2) 0.1397(10) 0.065(7) Uiso 1 1 d
H11B H 0.934(3) -0.063(3) 0.2017(12) 0.083(9) Uiso 1 1 d
H11C H 1.076(3) -0.134(3) 0.1649(11) 0.079(8) Uiso 1 1 d
H12A H 1.173(4) -0.042(3) 0.0731(14) 0.112(11) Uiso 1 1 d
H12B H 0.987(3) -0.019(2) 0.0519(10) 0.058(7) Uiso 1 1 d
H12C H 1.098(3) 0.094(2) 0.0596(9) 0.049(6) Uiso 1 1 d
H13A H 0.264(3) 0.3578(18) 0.1004(8) 0.044(5) Uiso 1 1 d
H13B H 0.405(2) 0.422(2) 0.0717(8) 0.041(5) Uiso 1 1 d
H13C H 0.313(3) 0.318(2) 0.0396(10) 0.059(6) Uiso 1 1 d
H14A H 0.695(2) 0.4616(17) 0.2452(7) 0.036(5) Uiso 1 1 d
H14B H 0.654(2) 0.3185(18) 0.2519(7) 0.029(4) Uiso 1 1 d
H16A H 0.380(2) 0.458(2) 0.3486(8) 0.045(5) Uiso 1 1 d
H16B H 0.567(3) 0.432(2) 0.3470(9) 0.054(6) Uiso 1 1 d
H16C H 0.449(3) 0.324(2) 0.3335(9) 0.056(6) Uiso 1 1 d
H18 H 1.071(2) 0.5869(17) 0.1716(8) 0.037(5) Uiso 1 1 d
H19 H 1.326(3) 0.648(2) 0.1342(10) 0.068(7) Uiso 1 1 d
H20 H 1.353(3) 0.676(2) 0.0321(9) 0.057(6) Uiso 1 1 d
H21 H 1.129(3) 0.656(2) -0.0248(11) 0.063(7) Uiso 1 1 d
H22 H 0.895(3) 0.599(2) 0.0123(8) 0.041(5) Uiso 1 1 d

loop_
_atom_site_aniso_label
_atom_site_aniso_U_11
_atom_site_aniso_U_22
_atom_site_aniso_U_33
_atom_site_aniso_U_23
_atom_site_aniso_U_13
_atom_site_aniso_U_12
S1 0.02136(15) 0.01871(14) 0.03218(17) -0.00003(13) -0.00043(13) 0.00173(12)
O1 0.0416(7) 0.0400(6) 0.0335(6) -0.0097(5) 0.0151(5) -0.0113(5)
O2 0.0375(6) 0.0230(5) 0.0507(7) -0.0046(5) -0.0169(5) 0.0073(5)
O3 0.0231(5) 0.0363(6) 0.0401(6) -0.0048(5) 0.0029(4) 0.0013(5)
O4 0.0396(7) 0.0686(9) 0.0374(6) -0.0031(6) 0.0064(5) 0.0245(6)
O5 0.0292(5) 0.0307(6) 0.0443(6) 0.0085(5) -0.0058(5) 0.0035(5)
O6 0.0328(6) 0.0242(5) 0.0404(6) -0.0088(4) 0.0019(5) 0.0002(5)
C1 0.0184(6) 0.0172(5) 0.0244(6) -0.0019(4) 0.0012(5) -0.0001(5)
C2 0.0235(7) 0.0221(6) 0.0249(6) -0.0032(5) 0.0002(6) 0.0032(6)
C3 0.0231(7) 0.0273(7) 0.0276(7) -0.0077(6) -0.0016(6) 0.0008(6)
C4 0.0199(6) 0.0277(7) 0.0359(8) -0.0095(6) 0.0006(6) -0.0051(6)
C5 0.0234(7) 0.0275(7) 0.0314(8) -0.0016(6) 0.0060(6) -0.0038(6)
C6 0.0179(6) 0.0241(7) 0.0250(7) -0.0023(5) 0.0019(5) 0.0006(5)
C7 0.0183(6) 0.0233(7) 0.0275(7) -0.0012(6) -0.0006(6) 0.0006(5)
C8 0.0245(7) 0.0258(7) 0.0337(8) 0.0025(6) -0.0008(6) 0.0031(6)
C9 0.0277(7) 0.0359(8) 0.0342(8) 0.0000(7) -0.0038(6) 0.0108(7)
C10 0.0255(7) 0.0256(7) 0.0413(8) -0.0015(6) 0.0025(6) 0.0011(6)
C11 0.0432(11) 0.0275(9) 0.0831(16) 0.0092(10) 0.0003(11) -0.0001(8)
C12 0.0646(15) 0.0745(17) 0.0464(12) -0.0195(12) 0.0100(11) -0.0176(13)
C13 0.0259(8) 0.0427(10) 0.0417(9) -0.0127(8) -0.0082(7) 0.0064(7)
C14 0.0252(7) 0.0318(7) 0.0261(7) -0.0023(6) 0.0024(6) 0.0017(6)
C15 0.0301(7) 0.0297(7) 0.0317(8) -0.0055(6) 0.0065(6) -0.0002(7)
C16 0.0430(10) 0.0378(10) 0.0311(8) -0.0016(7) 0.0118(7) 0.0022(8)
C17 0.0249(7) 0.0179(6) 0.0427(8) 0.0043(6) 0.0046(6) -0.0008(5)
C18 0.0277(7) 0.0220(7) 0.0541(10) -0.0040(7) 0.0015(7) -0.0006(6)
C19 0.0278(8) 0.0250(7) 0.0816(13) -0.0022(8) 0.0038(9) -0.0022(7)
C20 0.0326(9) 0.0310(8) 0.0941(16) 0.0170(9) 0.0208(10) -0.0013(8)
C21 0.0548(13) 0.0466(11) 0.0642(13) 0.0245(10) 0.0220(10) 0.0025(9)
C22 0.0397(10) 0.0366(9) 0.0501(10) 0.0168(8) 0.0050(8) 0.0016(8)

loop_
_atom_type_symbol
_atom_type_description
_atom_type_scat_dispersion_real
_atom_type_scat_dispersion_imag
_atom_type_scat_source
C C 0.0033 0.0016 'International Tables Vol C Tables 4.2.6.8 and 6.1.1.4'
H H 0.0000 0.0000 'International Tables Vol C Tables 4.2.6.8 and 6.1.1.4'
O O 0.0106 0.0060 'International Tables Vol C Tables 4.2.6.8 and 6.1.1.4'
S S 0.1246 0.1234 'International Tables Vol C Tables 4.2.6.8 and 6.1.1.4'

loop_
_geom_angle_atom_site_label_1
_geom_angle_atom_site_label_2
_geom_angle_atom_site_label_3
_geom_angle
O5 S1 O6 117.93(7)
O5 S1 C17 108.23(7)
O6 S1 C17 106.28(7)
O5 S1 C1 107.68(6)
O6 S1 C1 106.22(6)
C17 S1 C1 110.41(6)
C10 O2 C8 109.33(11)
C9 O3 C10 106.30(11)
C7 C1 C2 108.56(11)
C7 C1 C6 115.77(11)
C2 C1 C6 114.81(11)
C7 C1 S1 107.62(9)
C2 C1 S1 105.07(8)
C6 C1 S1 104.14(9)
O1 C2 C3 121.66(12)
O1 C2 C1 117.55(12)
C3 C2 C1 120.70(12)
C2 C3 C4 115.67(12)
C2 C3 H3A 104.4(11)
C4 C3 H3A 109.3(11)
C2 C3 H3B 106.7(11)
C4 C3 H3B 112.1(11)
H3A C3 H3B 108.2(15)
C13 C4 C3 111.04(14)
C13 C4 C5 112.87(13)
C3 C4 C5 108.86(12)
C13 C4 H4 105.6(11)
C3 C4 H4 111.2(11)
C5 C4 H4 107.3(10)
C4 C5 C6 112.89(12)
C4 C5 H5A 109.8(12)
C6 C5 H5A 106.2(12)
C4 C5 H5B 111.2(9)
C6 C5 H5B 110.2(9)
H5A C5 H5B 106.2(15)
C5 C6 C14 109.72(12)
C5 C6 C1 111.38(11)
C14 C6 C1 115.07(11)
C5 C6 H6 108.6(10)
C14 C6 H6 107.3(9)
C1 C6 H6 104.5(9)
C8 C7 C1 117.12(12)
C8 C7 H7A 109.2(11)
C1 C7 H7A 107.4(10)
C8 C7 H7B 108.1(10)
C1 C7 H7B 108.7(10)
H7A C7 H7B 105.8(15)
O2 C8 C7 110.43(12)
O2 C8 C9 103.75(12)
C7 C8 C9 111.01(13)
O2 C8 H8 108.1(11)
C7 C8 H8 110.5(11)
C9 C8 H8 112.8(10)
O3 C9 C8 104.01(12)
O3 C9 H9A 107.4(11)
C8 C9 H9A 113.7(11)
O3 C9 H9B 107.6(12)
C8 C9 H9B 109.3(12)
H9A C9 H9B 114.2(17)
O2 C10 O3 104.66(11)
O2 C10 C12 110.02(17)
O3 C10 C12 108.68(15)
O2 C10 C11 109.78(14)
O3 C10 C11 110.19(15)
C12 C10 C11 113.16(18)
C10 C11 H11A 104.2(16)
C10 C11 H11B 110.5(17)
H11A C11 H11B 113(2)
C10 C11 H11C 105.8(16)
H11A C11 H11C 108(2)
H11B C11 H11C 115(2)
C10 C12 H12A 109.5(19)
C10 C12 H12B 109.4(14)
H12A C12 H12B 112(2)
C10 C12 H12C 105.4(14)
H12A C12 H12C 111(2)
H12B C12 H12C 110(2)
C4 C13 H13A 113.0(11)
C4 C13 H13B 114.4(12)
H13A C13 H13B 103.2(16)
C4 C13 H13C 110.1(14)
H13A C13 H13C 108.0(18)
H13B C13 H13C 107.7(18)
C15 C14 C6 113.42(12)
C15 C14 H14A 102.9(10)
C6 C14 H14A 114.3(10)
C15 C14 H14B 108.2(10)
C6 C14 H14B 111.0(10)
H14A C14 H14B 106.4(14)
O4 C15 C16 122.40(14)
O4 C15 C14 122.28(13)
C16 C15 C14 115.31(14)
C15 C16 H16A 112.4(11)
C15 C16 H16B 113.1(13)
H16A C16 H16B 108.8(17)
C15 C16 H16C 106.3(13)
H16A C16 H16C 108.6(19)
H16B C16 H16C 107(2)
C22 C17 C18 121.29(15)
C22 C17 S1 119.49(13)
C18 C17 S1 119.04(12)
C19 C18 C17 119.12(17)
C19 C18 H18 121.0(11)
C17 C18 H18 119.7(11)
C20 C19 C18 120.13(19)
C20 C19 H19 120.3(14)
C18 C19 H19 119.6(14)
C19 C20 C21 120.70(18)
C19 C20 H20 124.2(13)
C21 C20 H20 115.0(13)
C20 C21 C22 120.0(2)
C20 C21 H21 125.3(16)
C22 C21 H21 114.7(16)
C17 C22 C21 118.8(2)
C17 C22 H22 119.2(13)
C21 C22 H22 122.0(13)

loop_
_geom_bond_atom_site_label_1
_geom_bond_atom_site_label_2
_geom_bond_distance
S1 O5 1.4403(11)
S1 O6 1.4429(11)
S1 C17 1.7790(15)
S1 C1 1.8565(13)
O1 C2 1.2038(18)
O2 C10 1.4212(19)
O2 C8 1.426(2)
O3 C9 1.4157(19)
O3 C10 1.4257(19)
O4 C15 1.208(2)
C1 C7 1.5429(18)
C1 C2 1.5589(17)
C1 C6 1.5640(18)
C2 C3 1.5031(19)
C3 C4 1.526(2)
C3 H3A 0.95(2)
C3 H3B 0.957(18)
C4 C13 1.513(2)
C4 C5 1.527(2)
C4 H4 0.93(2)
C5 C6 1.531(2)
C5 H5A 0.95(2)
C5 H5B 0.989(16)
C6 C14 1.532(2)
C6 H6 0.985(18)
C7 C8 1.523(2)
C7 H7A 0.936(17)
C7 H7B 0.927(17)
C8 C9 1.542(2)
C8 H8 0.967(18)
C9 H9A 0.99(2)
C9 H9B 1.02(2)
C10 C12 1.498(3)
C10 C11 1.521(2)
C11 H11A 0.95(3)
C11 H11B 0.98(3)
C11 H11C 1.00(3)
C12 H12A 1.05(4)
C12 H12B 0.97(2)
C12 H12C 0.91(2)
C13 H13A 0.98(2)
C13 H13B 0.98(2)
C13 H13C 0.94(2)
C14 C15 1.523(2)
C14 H14A 1.007(19)
C14 H14B 0.954(18)
C15 C16 1.505(2)
C16 H16A 0.99(2)
C16 H16B 0.98(2)
C16 H16C 0.95(3)
C17 C22 1.381(3)
C17 C18 1.391(2)
C18 C19 1.386(2)
C18 H18 1.028(18)
C19 C20 1.376(3)
C19 H19 1.01(3)
C20 C21 1.383(3)
C20 H20 0.97(2)
C21 C22 1.399(3)
C21 H21 0.91(2)
C22 H22 0.87(2)

loop_
_geom_torsion_atom_site_label_1
_geom_torsion_atom_site_label_2
_geom_torsion_atom_site_label_3
_geom_torsion_atom_site_label_4
_geom_torsion
O5 S1 C1 C7 162.16(9)
O6 S1 C1 C7 -70.63(10)
C17 S1 C1 C7 44.19(11)
O5 S1 C1 C2 46.61(10)
O6 S1 C1 C2 173.82(9)
C17 S1 C1 C2 -71.36(10)
O5 S1 C1 C6 -74.45(9)
O6 S1 C1 C6 52.77(10)
C17 S1 C1 C6 167.59(9)
C7 C1 C2 O1 -65.43(15)
C6 C1 C2 O1 163.24(13)
S1 C1 C2 O1 49.47(14)
C7 C1 C2 C3 111.19(14)
C6 C1 C2 C3 -20.14(17)
S1 C1 C2 C3 -133.91(11)
O1 C2 C3 C4 -156.20(14)
C1 C2 C3 C4 27.32(19)
C2 C3 C4 C13 77.79(16)
C2 C3 C4 C5 -47.06(18)
C13 C4 C5 C6 -59.71(17)
C3 C4 C5 C6 64.06(16)
C4 C5 C6 C14 173.76(12)
C4 C5 C6 C1 -57.65(16)
C7 C1 C6 C5 -94.05(14)
C2 C1 C6 C5 33.72(16)
S1 C1 C6 C5 148.04(10)
C7 C1 C6 C14 31.63(17)
C2 C1 C6 C14 159.40(12)
S1 C1 C6 C14 -86.29(13)
C2 C1 C7 C8 -70.13(15)
C6 C1 C7 C8 60.68(17)
S1 C1 C7 C8 176.65(11)
C10 O2 C8 C7 125.25(13)
C10 O2 C8 C9 6.23(16)
C1 C7 C8 O2 61.83(17)
C1 C7 C8 C9 176.34(12)
C10 O3 C9 C8 -31.06(16)
O2 C8 C9 O3 15.19(16)
C7 C8 C9 O3 -103.44(15)
C8 O2 C10 O3 -25.35(16)
C8 O2 C10 C12 -141.94(16)
C8 O2 C10 C11 92.90(17)
C9 O3 C10 O2 35.46(15)
C9 O3 C10 C12 152.98(17)
C9 O3 C10 C11 -82.51(16)
C5 C6 C14 C15 -76.12(16)
C1 C6 C14 C15 157.35(12)
C6 C14 C15 O4 -21.0(2)
C6 C14 C15 C16 160.04(14)
O5 S1 C17 C22 -16.74(15)
O6 S1 C17 C22 -144.33(13)
C1 S1 C17 C22 100.89(13)
O5 S1 C17 C18 158.53(12)
O6 S1 C17 C18 30.94(14)
C1 S1 C17 C18 -83.84(13)
C22 C17 C18 C19 -1.2(2)
S1 C17 C18 C19 -176.34(11)
C17 C18 C19 C20 1.5(2)
C18 C19 C20 C21 -0.6(3)
C19 C20 C21 C22 -0.7(3)
C18 C17 C22 C21 -0.1(3)
S1 C17 C22 C21 175.03(15)
C20 C21 C22 C17 1.0(3)
